data_4024270
loop_
_publ_author_name
'Ying Cheng'
'Yang-Guang Ma'
'Xiao-Rong Wang'
'Jun-Ming Mo'

_publ_section_title
;
An Unprecedented Chemospecific and Stereoselective Tandem Nucleophilic
Addition/Cycloaddition Reaction of Nucleophilic Carbenes with Ketenimines
;
_journal_name_full 'Journal of Organic Chemistry'
_journal_page_first 850
_journal_page_last 855
_journal_paper_doi 10.1021/jo802289s
_journal_volume 74
_journal_year 2009
_chemical_formula_moiety 'C33 H35 N3 O4.50 S'
_chemical_formula_sum 'C33 H35 N3 O4.5 S'
_chemical_formula_weight 577.70
_chemical_name_systematic
; 
 ? 
;
_space_group_IT_number 2
_symmetry_cell_setting triclinic
_symmetry_space_group_name_Hall '-P 1'
_symmetry_space_group_name_H-M 'P -1'
_atom_sites_solution_hydrogens geom
_atom_sites_solution_primary direct
_atom_sites_solution_secondary difmap
_audit_creation_method SHELXL-97
_cell_angle_alpha 102.842(2)
_cell_angle_beta 111.425(3)
_cell_angle_gamma 97.1790(10)
_cell_formula_units_Z 2
_cell_length_a 10.5847(10)
_cell_length_b 11.1324(12)
_cell_length_c 13.8283(15)
_cell_measurement_reflns_used 4782
_cell_measurement_temperature 113(2)
_cell_measurement_theta_max 28.7
_cell_measurement_theta_min 1.9
_cell_volume 1440.2(3)
_computing_cell_refinement CrystalClear
_computing_data_collection CrystalClear
_computing_data_reduction CrystalClear
_computing_publication_material 'CrystalStructure 3.7.0'
_computing_structure_refinement 'SHELXL-97 (Sheldrick, 1997)'
_computing_structure_solution 'SHELXS-97 (Sheldrick, 1990)'
_diffrn_ambient_temperature 113(2)
_diffrn_detector_area_resol_mean 14.63
_diffrn_measured_fraction_theta_full 0.994
_diffrn_measured_fraction_theta_max 0.994
_diffrn_measurement_device_type 'Rigaku Saturn'
_diffrn_measurement_method \w
_diffrn_radiation_monochromator confocal
_diffrn_radiation_source 'rotating anode'
_diffrn_radiation_type MoK\a
_diffrn_radiation_wavelength 0.71070
_diffrn_reflns_av_R_equivalents 0.0291
_diffrn_reflns_av_sigmaI/netI 0.0380
_diffrn_reflns_limit_h_max 13
_diffrn_reflns_limit_h_min -13
_diffrn_reflns_limit_k_max 14
_diffrn_reflns_limit_k_min -14
_diffrn_reflns_limit_l_max 18
_diffrn_reflns_limit_l_min -18
_diffrn_reflns_number 17440
_diffrn_reflns_theta_full 27.88
_diffrn_reflns_theta_max 27.88
_diffrn_reflns_theta_min 2.12
_diffrn_standards_decay_% 0
_diffrn_standards_interval_count 0
_diffrn_standards_interval_time 0
_diffrn_standards_number 0
_exptl_absorpt_coefficient_mu 0.158
_exptl_absorpt_correction_T_max 0.9844
_exptl_absorpt_correction_T_min 0.9782
_exptl_absorpt_correction_type multi-scan
_exptl_absorpt_process_details crystalclear
_exptl_crystal_colour colorless
_exptl_crystal_density_diffrn 1.332
_exptl_crystal_density_method 'not measured'
_exptl_crystal_description prism
_exptl_crystal_F_000 612
_exptl_crystal_size_max 0.14
_exptl_crystal_size_mid 0.12
_exptl_crystal_size_min 0.10
_refine_diff_density_max 0.606
_refine_diff_density_min -0.324
_refine_diff_density_rms 0.049
_refine_ls_extinction_method none
_refine_ls_goodness_of_fit_ref 1.054
_refine_ls_hydrogen_treatment constr
_refine_ls_matrix_type full
_refine_ls_number_parameters 403
_refine_ls_number_reflns 6824
_refine_ls_number_restraints 40
_refine_ls_restrained_S_all 1.080
_refine_ls_R_factor_all 0.0497
_refine_ls_R_factor_gt 0.0423
_refine_ls_shift/su_max 0.003
_refine_ls_shift/su_mean 0.000
_refine_ls_structure_factor_coef Fsqd
_refine_ls_weighting_details 'calc w=1/[\s^2^(Fo^2^)+(0.0538P)^2^+0.3551P] where P=(Fo^2^+2Fc^2^)/3'
_refine_ls_weighting_scheme calc
_refine_ls_wR_factor_gt 0.1033
_refine_ls_wR_factor_ref 0.1084
_reflns_number_gt 5917
_reflns_number_total 6824
_reflns_threshold_expression >2sigma(I)
_cod_data_source_file jo802289s_si_003.cif
_cod_data_source_block shelxl
_cod_original_formula_sum 'C33 H35 N3 O4.50 S'
_cod_database_code 4024270

loop_
_symmetry_equiv_pos_as_xyz
'x, y, z'
'-x, -y, -z'

loop_
_atom_site_label
_atom_site_type_symbol
_atom_site_fract_x
_atom_site_fract_y
_atom_site_fract_z
_atom_site_U_iso_or_equiv
_atom_site_adp_type
_atom_site_occupancy
_atom_site_symmetry_multiplicity
_atom_site_calc_flag
_atom_site_refinement_flags
_atom_site_disorder_assembly
_atom_site_disorder_group
S1 S 0.39371(4) 0.86052(3) 0.37112(3) 0.01764(9) Uani 1 1 d . . .
O1 O -0.13176(12) 0.74810(11) 0.18956(9) 0.0327(3) Uani 1 1 d . . .
O2 O 0.07068(11) 0.72635(10) 0.30544(9) 0.0249(2) Uani 1 1 d . . .
O3 O 0.16773(12) 1.07887(12) 0.11513(9) 0.0312(3) Uani 1 1 d . . .
O4 O 0.32363(13) 1.02530(13) 0.05037(9) 0.0339(3) Uani 1 1 d . . .
N1 N 0.20984(12) 0.78105(11) 0.16545(9) 0.0187(2) Uani 1 1 d . . .
N2 N 0.26349(12) 1.09625(11) 0.34380(9) 0.0162(2) Uani 1 1 d . . .
N3 N 0.47867(12) 1.21567(11) 0.37633(9) 0.0181(2) Uani 1 1 d . . .
C1 C 0.27328(14) 0.89904(13) 0.25135(11) 0.0154(3) Uani 1 1 d . . .
C2 C 0.25349(15) 0.67547(13) 0.19226(12) 0.0195(3) Uani 1 1 d . . .
C3 C 0.35161(15) 0.70036(13) 0.29937(12) 0.0186(3) Uani 1 1 d . . .
C4 C 0.40169(15) 0.60586(14) 0.34045(13) 0.0232(3) Uani 1 1 d . . .
H4 H 0.4668 0.6247 0.4136 0.028 Uiso 1 1 calc R . .
C5 C 0.35485(17) 0.48177(15) 0.27233(14) 0.0279(3) Uani 1 1 d . . .
H5 H 0.3891 0.4153 0.2987 0.033 Uiso 1 1 calc R . .
C6 C 0.25873(17) 0.45561(15) 0.16666(15) 0.0295(4) Uani 1 1 d . . .
H6 H 0.2274 0.3708 0.1211 0.035 Uiso 1 1 calc R . .
C7 C 0.20646(16) 0.55146(14) 0.12525(13) 0.0249(3) Uani 1 1 d . . .
H7 H 0.1399 0.5321 0.0525 0.030 Uiso 1 1 calc R . .
C8 C 0.09081(15) 0.76766(14) 0.06395(11) 0.0217(3) Uani 1 1 d . . .
H8A H 0.0572 0.8469 0.0700 0.026 Uiso 1 1 calc R . .
H8B H 0.0144 0.6988 0.0543 0.026 Uiso 1 1 calc R . .
C9 C 0.12294(19) 0.73888(17) -0.03673(13) 0.0333(4) Uani 1 1 d . . .
H9A H 0.2016 0.8042 -0.0266 0.050 Uiso 1 1 calc R . .
H9B H 0.0410 0.7378 -0.1002 0.050 Uiso 1 1 calc R . .
H9C H 0.1469 0.6561 -0.0480 0.050 Uiso 1 1 calc R . .
C10 C 0.18245(14) 0.97162(13) 0.29418(11) 0.0157(3) Uani 1 1 d . . .
C11 C 0.05490(14) 0.93027(13) 0.28926(11) 0.0176(3) Uani 1 1 d . . .
C12 C -0.01221(15) 0.79316(14) 0.25317(11) 0.0197(3) Uani 1 1 d . . .
C13 C 0.01321(18) 0.59221(14) 0.27785(16) 0.0316(4) Uani 1 1 d . . .
H13A H -0.0459 0.5785 0.3166 0.047 Uiso 1 1 calc R . .
H13B H 0.0892 0.5484 0.2988 0.047 Uiso 1 1 calc R . .
H13C H -0.0426 0.5590 0.1995 0.047 Uiso 1 1 calc R . .
C14 C -0.03380(15) 1.01447(15) 0.32029(13) 0.0247(3) Uani 1 1 d . . .
H14A H -0.0130 1.0292 0.3976 0.037 Uiso 1 1 calc R . .
H14B H -0.1325 0.9733 0.2773 0.037 Uiso 1 1 calc R . .
H14C H -0.0135 1.0955 0.3060 0.037 Uiso 1 1 calc R . .
C15 C 0.25232(14) 1.18532(13) 0.43129(11) 0.0165(3) Uani 1 1 d . . .
C16 C 0.26261(15) 1.15235(14) 0.52450(12) 0.0211(3) Uani 1 1 d . . .
H16 H 0.2718 1.0698 0.5292 0.025 Uiso 1 1 calc R . .
C17 C 0.25931(16) 1.24196(17) 0.61079(13) 0.0288(4) Uani 1 1 d . . .
H17 H 0.2655 1.2206 0.6749 0.035 Uiso 1 1 calc R . .
C18 C 0.24712(16) 1.36173(17) 0.60361(14) 0.0332(4) Uani 1 1 d . . .
H18 H 0.2471 1.4231 0.6636 0.040 Uiso 1 1 calc R . .
C19 C 0.23490(16) 1.39350(15) 0.50997(15) 0.0302(4) Uani 1 1 d . . .
H19 H 0.2255 1.4761 0.5055 0.036 Uiso 1 1 calc R . .
C20 C 0.23632(15) 1.30451(14) 0.42245(13) 0.0229(3) Uani 1 1 d . . .
H20 H 0.2264 1.3252 0.3574 0.028 Uiso 1 1 calc R . .
C21 C 0.36173(14) 1.00495(13) 0.22605(11) 0.0164(3) Uani 1 1 d . . .
C22 C 0.27083(16) 1.03943(14) 0.12454(11) 0.0207(3) Uani 1 1 d . . .
C23 C 0.2480(2) 1.0634(3) -0.04465(16) 0.0541(6) Uani 1 1 d . . .
H23A H 0.1512 1.0149 -0.0791 0.081 Uiso 1 1 calc R . .
H23B H 0.2918 1.0471 -0.0962 0.081 Uiso 1 1 calc R . .
H23C H 0.2502 1.1539 -0.0227 0.081 Uiso 1 1 calc R . .
C24 C 0.49316(15) 0.96751(14) 0.21941(12) 0.0207(3) Uani 1 1 d . . .
H24A H 0.5352 1.0252 0.1897 0.031 Uiso 1 1 calc R . .
H24B H 0.4687 0.8808 0.1721 0.031 Uiso 1 1 calc R . .
H24C H 0.5598 0.9725 0.2922 0.031 Uiso 1 1 calc R . .
C25 C 0.38093(14) 1.11811(13) 0.32065(11) 0.0158(3) Uani 1 1 d . . .
C26 C 0.59690(15) 1.24282(13) 0.35264(12) 0.0184(3) Uani 1 1 d . . .
C27 C 0.58767(16) 1.27215(14) 0.25783(12) 0.0223(3) Uani 1 1 d . . .
H27 H 0.4996 1.2725 0.2054 0.027 Uiso 1 1 calc R . .
C28 C 0.70733(17) 1.30091(15) 0.23985(14) 0.0269(3) Uani 1 1 d . . .
H28 H 0.7004 1.3193 0.1745 0.032 Uiso 1 1 calc R . .
C29 C 0.83633(17) 1.30296(15) 0.31643(14) 0.0275(3) Uani 1 1 d . . .
H29 H 0.9177 1.3219 0.3035 0.033 Uiso 1 1 calc R . .
C30 C 0.84635(16) 1.27718(14) 0.41231(13) 0.0251(3) Uani 1 1 d . . .
H30 H 0.9350 1.2795 0.4654 0.030 Uiso 1 1 calc R . .
C31 C 0.72756(15) 1.24799(14) 0.43110(12) 0.0214(3) Uani 1 1 d . . .
H31 H 0.7352 1.2315 0.4973 0.026 Uiso 1 1 calc R . .
O5 O 0.4898(4) 0.3895(3) 1.0466(3) 0.0569(8) Uani 0.50 1 d PDU . .
C32 C 0.5610(9) 0.5259(6) 1.0974(4) 0.0300(16) Uani 0.50 1 d PDU . .
H32A H 0.5467 0.5574 1.1622 0.036 Uiso 0.50 1 d PR . .
H32B H 0.6594 0.5362 1.1167 0.036 Uiso 0.50 1 d PR . .
C33 C 0.5010(6) 0.5939(4) 1.0156(4) 0.0465(12) Uani 0.50 1 d PDU . .
H33A H 0.4358 0.6372 1.0332 0.056 Uiso 0.50 1 d PR . .
H33B H 0.5732 0.6544 1.0147 0.056 Uiso 0.50 1 d PR . .
C34 C 0.4322(13) 0.4907(7) 0.9066(6) 0.063(3) Uani 0.50 1 d PDU . .
H34A H 0.4614 0.5113 0.8530 0.076 Uiso 0.50 1 d PR . .
H34B H 0.3327 0.4779 0.8804 0.076 Uiso 0.50 1 d PR . .
C35 C 0.4749(5) 0.3696(5) 0.9344(3) 0.0407(11) Uani 0.50 1 d PDU . .
H35A H 0.5623 0.3652 0.9292 0.049 Uiso 0.50 1 d PR . .
H35B H 0.4073 0.2930 0.8875 0.049 Uiso 0.50 1 d PR . .

loop_
_atom_site_aniso_label
_atom_site_aniso_U_11
_atom_site_aniso_U_22
_atom_site_aniso_U_33
_atom_site_aniso_U_23
_atom_site_aniso_U_13
_atom_site_aniso_U_12
S1 0.01863(18) 0.01608(17) 0.01723(17) 0.00524(13) 0.00591(14) 0.00409(13)
O1 0.0213(6) 0.0315(6) 0.0339(7) 0.0109(5) 0.0013(5) -0.0050(5)
O2 0.0199(5) 0.0165(5) 0.0352(6) 0.0060(4) 0.0092(5) 0.0023(4)
O3 0.0326(6) 0.0429(7) 0.0257(6) 0.0173(5) 0.0127(5) 0.0192(6)
O4 0.0399(7) 0.0523(8) 0.0209(6) 0.0183(5) 0.0179(5) 0.0184(6)
N1 0.0209(6) 0.0146(6) 0.0162(6) 0.0010(5) 0.0049(5) 0.0038(5)
N2 0.0169(6) 0.0144(6) 0.0180(6) 0.0029(5) 0.0092(5) 0.0031(4)
N3 0.0175(6) 0.0174(6) 0.0206(6) 0.0051(5) 0.0095(5) 0.0029(5)
C1 0.0164(7) 0.0147(6) 0.0140(6) 0.0031(5) 0.0057(5) 0.0031(5)
C2 0.0193(7) 0.0168(7) 0.0242(7) 0.0044(6) 0.0117(6) 0.0041(5)
C3 0.0175(7) 0.0158(6) 0.0251(7) 0.0054(6) 0.0119(6) 0.0038(5)
C4 0.0190(7) 0.0230(7) 0.0328(8) 0.0119(6) 0.0134(6) 0.0073(6)
C5 0.0275(8) 0.0186(7) 0.0473(10) 0.0136(7) 0.0222(8) 0.0103(6)
C6 0.0290(9) 0.0155(7) 0.0461(10) 0.0025(7) 0.0216(8) 0.0039(6)
C7 0.0224(8) 0.0195(7) 0.0295(8) -0.0005(6) 0.0122(6) 0.0019(6)
C8 0.0195(7) 0.0229(7) 0.0170(7) 0.0009(6) 0.0046(6) 0.0023(6)
C9 0.0389(10) 0.0364(9) 0.0181(8) 0.0005(7) 0.0111(7) 0.0011(8)
C10 0.0190(7) 0.0145(6) 0.0136(6) 0.0047(5) 0.0060(5) 0.0049(5)
C11 0.0174(7) 0.0183(7) 0.0160(6) 0.0037(5) 0.0063(5) 0.0041(5)
C12 0.0176(7) 0.0234(7) 0.0188(7) 0.0047(6) 0.0097(6) 0.0023(6)
C13 0.0303(9) 0.0163(7) 0.0511(11) 0.0070(7) 0.0222(8) 0.0022(6)
C14 0.0169(7) 0.0282(8) 0.0252(8) 0.0014(6) 0.0075(6) 0.0068(6)
C15 0.0138(6) 0.0165(6) 0.0179(7) 0.0010(5) 0.0075(5) 0.0023(5)
C16 0.0166(7) 0.0246(7) 0.0211(7) 0.0058(6) 0.0078(6) 0.0025(6)
C17 0.0198(8) 0.0423(10) 0.0193(7) 0.0002(7) 0.0094(6) 0.0012(7)
C18 0.0196(8) 0.0340(9) 0.0341(9) -0.0131(7) 0.0131(7) -0.0002(7)
C19 0.0215(8) 0.0166(7) 0.0473(10) -0.0023(7) 0.0151(7) 0.0039(6)
C20 0.0192(7) 0.0192(7) 0.0310(8) 0.0065(6) 0.0113(6) 0.0049(6)
C21 0.0186(7) 0.0159(6) 0.0160(6) 0.0046(5) 0.0088(5) 0.0038(5)
C22 0.0271(8) 0.0179(7) 0.0176(7) 0.0052(5) 0.0103(6) 0.0032(6)
C23 0.0607(14) 0.0946(18) 0.0290(10) 0.0390(11) 0.0245(10) 0.0355(13)
C24 0.0231(7) 0.0187(7) 0.0251(7) 0.0056(6) 0.0150(6) 0.0062(6)
C25 0.0184(7) 0.0167(6) 0.0162(6) 0.0078(5) 0.0087(5) 0.0066(5)
C26 0.0204(7) 0.0131(6) 0.0233(7) 0.0032(5) 0.0119(6) 0.0031(5)
C27 0.0240(8) 0.0209(7) 0.0264(8) 0.0094(6) 0.0128(6) 0.0076(6)
C28 0.0345(9) 0.0232(8) 0.0362(9) 0.0160(7) 0.0232(7) 0.0111(7)
C29 0.0270(8) 0.0227(8) 0.0436(10) 0.0126(7) 0.0237(7) 0.0081(6)
C30 0.0196(7) 0.0219(7) 0.0340(9) 0.0071(6) 0.0113(6) 0.0065(6)
C31 0.0222(7) 0.0187(7) 0.0237(7) 0.0052(6) 0.0105(6) 0.0044(6)
O5 0.065(2) 0.0458(18) 0.0474(18) 0.0161(15) 0.0118(16) 0.0018(15)
C32 0.030(3) 0.033(3) 0.019(3) 0.007(2) 0.004(2) -0.001(2)
C33 0.069(3) 0.042(3) 0.038(3) 0.022(2) 0.028(3) 0.008(2)
C34 0.066(6) 0.040(4) 0.053(5) 0.016(3) -0.006(4) -0.003(3)
C35 0.032(2) 0.058(3) 0.033(3) 0.010(2) 0.015(2) 0.012(2)

loop_
_atom_type_symbol
_atom_type_description
_atom_type_scat_dispersion_real
_atom_type_scat_dispersion_imag
_atom_type_scat_source
C C 0.0033 0.0016 'International Tables Vol C Tables 4.2.6.8 and 6.1.1.4'
H H 0.0000 0.0000 'International Tables Vol C Tables 4.2.6.8 and 6.1.1.4'
N N 0.0061 0.0033 'International Tables Vol C Tables 4.2.6.8 and 6.1.1.4'
O O 0.0106 0.0060 'International Tables Vol C Tables 4.2.6.8 and 6.1.1.4'
S S 0.1246 0.1234 'International Tables Vol C Tables 4.2.6.8 and 6.1.1.4'

loop_
_geom_angle_atom_site_label_1
_geom_angle_atom_site_label_2
_geom_angle_atom_site_label_3
_geom_angle
_geom_angle_site_symmetry_1
_geom_angle_site_symmetry_3
_geom_angle_publ_flag
C3 S1 C1 91.88(7) . . ?
C12 O2 C13 116.67(12) . . ?
C22 O4 C23 114.79(14) . . ?
C2 N1 C1 115.30(11) . . ?
C2 N1 C8 121.00(12) . . ?
C1 N1 C8 122.86(11) . . ?
C25 N2 C10 113.75(11) . . ?
C25 N2 C15 119.91(11) . . ?
C10 N2 C15 124.51(11) . . ?
C25 N3 C26 122.27(12) . . ?
N1 C1 C10 119.77(12) . . ?
N1 C1 C21 115.18(11) . . ?
C10 C1 C21 102.49(10) . . ?
N1 C1 S1 106.34(9) . . ?
C10 C1 S1 104.42(9) . . ?
C21 C1 S1 107.69(9) . . ?
C7 C2 N1 126.49(14) . . ?
C7 C2 C3 118.88(14) . . ?
N1 C2 C3 114.60(12) . . ?
C4 C3 C2 122.12(14) . . ?
C4 C3 S1 125.97(12) . . ?
C2 C3 S1 111.87(11) . . ?
C3 C4 C5 118.62(15) . . ?
C3 C4 H4 120.7 . . ?
C5 C4 H4 120.7 . . ?
C6 C5 C4 120.04(15) . . ?
C6 C5 H5 120.0 . . ?
C4 C5 H5 120.0 . . ?
C5 C6 C7 121.35(15) . . ?
C5 C6 H6 119.3 . . ?
C7 C6 H6 119.3 . . ?
C2 C7 C6 118.98(15) . . ?
C2 C7 H7 120.5 . . ?
C6 C7 H7 120.5 . . ?
N1 C8 C9 114.18(13) . . ?
N1 C8 H8A 108.7 . . ?
C9 C8 H8A 108.7 . . ?
N1 C8 H8B 108.7 . . ?
C9 C8 H8B 108.7 . . ?
H8A C8 H8B 107.6 . . ?
C8 C9 H9A 109.5 . . ?
C8 C9 H9B 109.5 . . ?
H9A C9 H9B 109.5 . . ?
C8 C9 H9C 109.5 . . ?
H9A C9 H9C 109.5 . . ?
H9B C9 H9C 109.5 . . ?
C11 C10 N2 125.94(12) . . ?
C11 C10 C1 129.69(12) . . ?
N2 C10 C1 104.36(11) . . ?
C10 C11 C12 122.02(13) . . ?
C10 C11 C14 124.81(13) . . ?
C12 C11 C14 113.17(12) . . ?
O1 C12 O2 123.24(14) . . ?
O1 C12 C11 123.99(14) . . ?
O2 C12 C11 112.56(12) . . ?
O2 C13 H13A 109.5 . . ?
O2 C13 H13B 109.5 . . ?
H13A C13 H13B 109.5 . . ?
O2 C13 H13C 109.5 . . ?
H13A C13 H13C 109.5 . . ?
H13B C13 H13C 109.5 . . ?
C11 C14 H14A 109.5 . . ?
C11 C14 H14B 109.5 . . ?
H14A C14 H14B 109.5 . . ?
C11 C14 H14C 109.5 . . ?
H14A C14 H14C 109.5 . . ?
H14B C14 H14C 109.5 . . ?
C20 C15 C16 121.16(13) . . ?
C20 C15 N2 119.14(13) . . ?
C16 C15 N2 119.66(13) . . ?
C15 C16 C17 118.96(15) . . ?
C15 C16 H16 120.5 . . ?
C17 C16 H16 120.5 . . ?
C18 C17 C16 120.17(15) . . ?
C18 C17 H17 119.9 . . ?
C16 C17 H17 119.9 . . ?
C17 C18 C19 120.62(14) . . ?
C17 C18 H18 119.7 . . ?
C19 C18 H18 119.7 . . ?
C18 C19 C20 119.92(15) . . ?
C18 C19 H19 120.0 . . ?
C20 C19 H19 120.0 . . ?
C15 C20 C19 119.14(15) . . ?
C15 C20 H20 120.4 . . ?
C19 C20 H20 120.4 . . ?
C24 C21 C25 117.49(12) . . ?
C24 C21 C22 113.11(11) . . ?
C25 C21 C22 103.71(11) . . ?
C24 C21 C1 111.38(11) . . ?
C25 C21 C1 98.82(10) . . ?
C22 C21 C1 111.31(11) . . ?
O3 C22 O4 123.74(14) . . ?
O3 C22 C21 124.42(13) . . ?
O4 C22 C21 111.78(12) . . ?
O4 C23 H23A 109.5 . . ?
O4 C23 H23B 109.5 . . ?
H23A C23 H23B 109.5 . . ?
O4 C23 H23C 109.5 . . ?
H23A C23 H23C 109.5 . . ?
H23B C23 H23C 109.5 . . ?
C21 C24 H24A 109.5 . . ?
C21 C24 H24B 109.5 . . ?
H24A C24 H24B 109.5 . . ?
C21 C24 H24C 109.5 . . ?
H24A C24 H24C 109.5 . . ?
H24B C24 H24C 109.5 . . ?
N3 C25 N2 120.89(12) . . ?
N3 C25 C21 132.47(12) . . ?
N2 C25 C21 106.61(11) . . ?
C27 C26 C31 119.43(13) . . ?
C27 C26 N3 122.37(13) . . ?
C31 C26 N3 118.06(13) . . ?
C28 C27 C26 120.00(14) . . ?
C28 C27 H27 120.0 . . ?
C26 C27 H27 120.0 . . ?
C29 C28 C27 120.49(15) . . ?
C29 C28 H28 119.8 . . ?
C27 C28 H28 119.8 . . ?
C28 C29 C30 119.66(14) . . ?
C28 C29 H29 120.2 . . ?
C30 C29 H29 120.2 . . ?
C29 C30 C31 120.40(15) . . ?
C29 C30 H30 119.8 . . ?
C31 C30 H30 119.8 . . ?
C30 C31 C26 119.96(14) . . ?
C30 C31 H31 120.0 . . ?
C26 C31 H31 120.0 . . ?
C33 O5 C34 81.1(6) 2_667 2_667 ?
C33 O5 C35 20.1(4) 2_667 . ?
C34 O5 C35 101.2(5) 2_667 . ?
C33 O5 C32 82.4(4) 2_667 . ?
C34 O5 C32 6.4(9) 2_667 . ?
C35 O5 C32 102.4(3) . . ?
C34 C32 C35 145(4) 2_667 2_667 ?
C34 C32 O5 46(5) 2_667 . ?
C35 C32 O5 129.9(6) 2_667 . ?
C34 C32 C33 122(3) 2_667 . ?
C35 C32 C33 25.9(2) 2_667 . ?
O5 C32 C33 107.3(4) . . ?
C34 C32 C33 49(4) 2_667 2_667 ?
C35 C32 C33 106.0(4) 2_667 2_667 ?
O5 C32 C33 34.8(3) . 2_667 ?
C33 C32 C33 80.1(4) . 2_667 ?
C34 C32 H32A 125.5 2_667 . ?
C35 C32 H32A 89.4 2_667 . ?
O5 C32 H32A 109.5 . . ?
C33 C32 H32A 111.5 . . ?
C33 C32 H32A 141.6 2_667 . ?
C34 C32 H32B 64.0 2_667 . ?
C35 C32 H32B 106.6 2_667 . ?
O5 C32 H32B 110.1 . . ?
C33 C32 H32B 110.0 . . ?
C33 C32 H32B 100.6 2_667 . ?
H32A C32 H32B 108.4 . . ?
C35 C33 O5 129.8(10) 2_667 2_667 ?
C35 C33 C32 67.5(7) 2_667 . ?
O5 C33 C32 139.7(6) 2_667 . ?
C35 C33 C34 169.4(10) 2_667 . ?
O5 C33 C34 60.8(5) 2_667 . ?
C32 C33 C34 105.0(4) . . ?
C35 C33 C34 73.4(7) 2_667 2_667 ?
O5 C33 C34 134.3(7) 2_667 2_667 ?
C32 C33 C34 6.3(5) . 2_667 ?
C34 C33 C34 99.5(4) . 2_667 ?
C35 C33 C32 166.6(9) 2_667 2_667 ?
O5 C33 C32 62.8(4) 2_667 2_667 ?
C32 C33 C32 99.9(4) . 2_667 ?
C34 C33 C32 5.9(6) . 2_667 ?
C34 C33 C32 94.2(5) 2_667 2_667 ?
C35 C33 C33 120.8(8) 2_667 2_667 ?
O5 C33 C33 100.8(5) 2_667 2_667 ?
C32 C33 C33 53.5(3) . 2_667 ?
C34 C33 C33 51.5(3) . 2_667 ?
C34 C33 C33 47.9(3) 2_667 2_667 ?
C32 C33 C33 46.3(3) 2_667 2_667 ?
C35 C33 H33A 65.3 2_667 . ?
O5 C33 H33A 110.4 2_667 . ?
C32 C33 H33A 109.8 . . ?
C34 C33 H33A 112.6 . . ?
C34 C33 H33A 115.3 2_667 . ?
C32 C33 H33A 117.7 2_667 . ?
C33 C33 H33A 129.0 2_667 . ?
C35 C33 H33B 80.2 2_667 . ?
O5 C33 H33B 52.8 2_667 . ?
C32 C33 H33B 110.5 . . ?
C34 C33 H33B 109.9 . . ?
C34 C33 H33B 110.3 2_667 . ?
C32 C33 H33B 109.6 2_667 . ?
C33 C33 H33B 122.1 2_667 . ?
H33A C33 H33B 109.0 . . ?
C32 C34 O5 128(6) 2_667 2_667 ?
C32 C34 C33 125(4) 2_667 . ?
O5 C34 C33 38.1(3) 2_667 . ?
C32 C34 C35 31(3) 2_667 . ?
O5 C34 C35 126.5(8) 2_667 . ?
C33 C34 C35 104.0(4) . . ?
C32 C34 C33 52(3) 2_667 2_667 ?
O5 C34 C33 107.9(6) 2_667 2_667 ?
C33 C34 C33 80.5(4) . 2_667 ?
C35 C34 C33 23.7(2) . 2_667 ?
C32 C34 H34A 83.3 2_667 . ?
O5 C34 H34A 74.7 2_667 . ?
C33 C34 H34A 112.2 . . ?
C35 C34 H34A 112.7 . . ?
C33 C34 H34A 126.3 2_667 . ?
C32 C34 H34B 113.7 2_667 . ?
O5 C34 H34B 118.4 2_667 . ?
C33 C34 H34B 109.7 . . ?
C35 C34 H34B 108.8 . . ?
C33 C34 H34B 114.6 2_667 . ?
H34A C34 H34B 109.2 . . ?
C33 C35 C32 86.6(8) 2_667 2_667 ?
C33 C35 O5 30.1(6) 2_667 . ?
C32 C35 O5 108.3(4) 2_667 . ?
C33 C35 C34 82.9(8) 2_667 . ?
C32 C35 C34 4.4(6) 2_667 . ?
O5 C35 C34 104.0(4) . . ?
C33 C35 H35A 98.4 2_667 . ?
C32 C35 H35A 105.8 2_667 . ?
O5 C35 H35A 110.9 . . ?
C34 C35 H35A 108.7 . . ?
C33 C35 H35B 140.4 2_667 . ?
C32 C35 H35B 111.7 2_667 . ?
O5 C35 H35B 111.0 . . ?
C34 C35 H35B 113.2 . . ?
H35A C35 H35B 109.0 . . ?

loop_
_geom_bond_atom_site_label_1
_geom_bond_atom_site_label_2
_geom_bond_distance
_geom_bond_site_symmetry_2
_geom_bond_publ_flag
S1 C3 1.7476(14) . ?
S1 C1 1.8606(14) . ?
O1 C12 1.2077(18) . ?
O2 C12 1.3358(18) . ?
O2 C13 1.4477(18) . ?
O3 C22 1.2008(19) . ?
O4 C22 1.3258(18) . ?
O4 C23 1.453(2) . ?
N1 C2 1.3917(19) . ?
N1 C1 1.4458(17) . ?
N1 C8 1.4655(18) . ?
N2 C25 1.3988(17) . ?
N2 C10 1.4075(17) . ?
N2 C15 1.4357(16) . ?
N3 C25 1.2682(18) . ?
N3 C26 1.4190(17) . ?
C1 C10 1.5249(18) . ?
C1 C21 1.5924(19) . ?
C2 C7 1.391(2) . ?
C2 C3 1.404(2) . ?
C3 C4 1.377(2) . ?
C4 C5 1.397(2) . ?
C4 H4 0.9500 . ?
C5 C6 1.381(2) . ?
C5 H5 0.9500 . ?
C6 C7 1.400(2) . ?
C6 H6 0.9500 . ?
C7 H7 0.9500 . ?
C8 C9 1.527(2) . ?
C8 H8A 0.9900 . ?
C8 H8B 0.9900 . ?
C9 H9A 0.9800 . ?
C9 H9B 0.9800 . ?
C9 H9C 0.9800 . ?
C10 C11 1.3427(19) . ?
C11 C12 1.488(2) . ?
C11 C14 1.5099(19) . ?
C13 H13A 0.9800 . ?
C13 H13B 0.9800 . ?
C13 H13C 0.9800 . ?
C14 H14A 0.9800 . ?
C14 H14B 0.9800 . ?
C14 H14C 0.9800 . ?
C15 C20 1.385(2) . ?
C15 C16 1.388(2) . ?
C16 C17 1.389(2) . ?
C16 H16 0.9500 . ?
C17 C18 1.377(3) . ?
C17 H17 0.9500 . ?
C18 C19 1.383(3) . ?
C18 H18 0.9500 . ?
C19 C20 1.389(2) . ?
C19 H19 0.9500 . ?
C20 H20 0.9500 . ?
C21 C24 1.5293(19) . ?
C21 C25 1.5326(18) . ?
C21 C22 1.5455(19) . ?
C23 H23A 0.9800 . ?
C23 H23B 0.9800 . ?
C23 H23C 0.9800 . ?
C24 H24A 0.9800 . ?
C24 H24B 0.9800 . ?
C24 H24C 0.9800 . ?
C26 C27 1.393(2) . ?
C26 C31 1.396(2) . ?
C27 C28 1.390(2) . ?
C27 H27 0.9500 . ?
C28 C29 1.383(2) . ?
C28 H28 0.9500 . ?
C29 C30 1.388(2) . ?
C29 H29 0.9500 . ?
C30 C31 1.389(2) . ?
C30 H30 0.9500 . ?
C31 H31 0.9500 . ?
O5 C33 0.956(5) 2_667 ?
O5 C34 1.353(10) 2_667 ?
O5 C35 1.463(4) . ?
O5 C32 1.490(6) . ?
C32 C34 0.210(15) 2_667 ?
C32 C35 1.382(9) 2_667 ?
C32 C33 1.493(6) . ?
C32 C33 1.660(8) 2_667 ?
C32 H32A 0.9601 . ?
C32 H32B 0.9600 . ?
C33 C35 0.654(5) 2_667 ?
C33 O5 0.956(5) 2_667 ?
C33 C34 1.531(7) . ?
C33 C34 1.614(10) 2_667 ?
C33 C32 1.660(8) 2_667 ?
C33 C33 2.034(9) 2_667 ?
C33 H33A 0.9600 . ?
C33 H33B 0.9599 . ?
C34 C32 0.210(15) 2_667 ?
C34 O5 1.353(9) 2_667 ?
C34 C35 1.558(7) . ?
C34 C33 1.614(10) 2_667 ?
C34 H34A 0.9600 . ?
C34 H34B 0.9600 . ?
C35 C33 0.654(5) 2_667 ?
C35 C32 1.382(9) 2_667 ?
C35 H35A 0.9600 . ?
C35 H35B 0.9600 . ?

loop_
_geom_torsion_atom_site_label_1
_geom_torsion_atom_site_label_2
_geom_torsion_atom_site_label_3
_geom_torsion_atom_site_label_4
_geom_torsion
_geom_torsion_site_symmetry_1
_geom_torsion_site_symmetry_2
_geom_torsion_site_symmetry_3
_geom_torsion_site_symmetry_4
_geom_torsion_publ_flag
C2 N1 C1 C10 -118.45(14) . . . . ?
C8 N1 C1 C10 51.14(18) . . . . ?
C2 N1 C1 C21 118.56(13) . . . . ?
C8 N1 C1 C21 -71.85(16) . . . . ?
C2 N1 C1 S1 -0.63(14) . . . . ?
C8 N1 C1 S1 168.96(10) . . . . ?
C3 S1 C1 N1 0.38(10) . . . . ?
C3 S1 C1 C10 127.95(9) . . . . ?
C3 S1 C1 C21 -123.60(9) . . . . ?
C1 N1 C2 C7 178.56(13) . . . . ?
C8 N1 C2 C7 8.8(2) . . . . ?
C1 N1 C2 C3 0.63(18) . . . . ?
C8 N1 C2 C3 -169.17(12) . . . . ?
C7 C2 C3 C4 -0.6(2) . . . . ?
N1 C2 C3 C4 177.46(13) . . . . ?
C7 C2 C3 S1 -178.39(11) . . . . ?
N1 C2 C3 S1 -0.30(16) . . . . ?
C1 S1 C3 C4 -177.72(13) . . . . ?
C1 S1 C3 C2 -0.06(11) . . . . ?
C2 C3 C4 C5 1.2(2) . . . . ?
S1 C3 C4 C5 178.62(11) . . . . ?
C3 C4 C5 C6 -0.9(2) . . . . ?
C4 C5 C6 C7 0.2(2) . . . . ?
N1 C2 C7 C6 -178.02(14) . . . . ?
C3 C2 C7 C6 -0.2(2) . . . . ?
C5 C6 C7 C2 0.4(2) . . . . ?
C2 N1 C8 C9 -76.57(17) . . . . ?
C1 N1 C8 C9 114.42(15) . . . . ?
C25 N2 C10 C11 -169.37(13) . . . . ?
C15 N2 C10 C11 26.1(2) . . . . ?
C25 N2 C10 C1 11.50(15) . . . . ?
C15 N2 C10 C1 -153.02(12) . . . . ?
N1 C1 C10 C11 21.8(2) . . . . ?
C21 C1 C10 C11 150.79(14) . . . . ?
S1 C1 C10 C11 -96.98(15) . . . . ?
N1 C1 C10 N2 -159.09(11) . . . . ?
C21 C1 C10 N2 -30.13(13) . . . . ?
S1 C1 C10 N2 82.10(10) . . . . ?
N2 C10 C11 C12 -168.66(13) . . . . ?
C1 C10 C11 C12 10.2(2) . . . . ?
N2 C10 C11 C14 10.4(2) . . . . ?
C1 C10 C11 C14 -170.70(14) . . . . ?
C13 O2 C12 O1 3.5(2) . . . . ?
C13 O2 C12 C11 178.47(12) . . . . ?
C10 C11 C12 O1 -134.44(16) . . . . ?
C14 C11 C12 O1 46.40(19) . . . . ?
C10 C11 C12 O2 50.67(18) . . . . ?
C14 C11 C12 O2 -128.49(13) . . . . ?
C25 N2 C15 C20 67.65(17) . . . . ?
C10 N2 C15 C20 -128.72(15) . . . . ?
C25 N2 C15 C16 -110.08(15) . . . . ?
C10 N2 C15 C16 53.55(18) . . . . ?
C20 C15 C16 C17 -1.2(2) . . . . ?
N2 C15 C16 C17 176.48(13) . . . . ?
C15 C16 C17 C18 -0.5(2) . . . . ?
C16 C17 C18 C19 1.5(2) . . . . ?
C17 C18 C19 C20 -0.7(2) . . . . ?
C16 C15 C20 C19 2.0(2) . . . . ?
N2 C15 C20 C19 -175.71(13) . . . . ?
C18 C19 C20 C15 -1.0(2) . . . . ?
N1 C1 C21 C24 -67.83(15) . . . . ?
C10 C1 C21 C24 160.39(11) . . . . ?
S1 C1 C21 C24 50.61(12) . . . . ?
N1 C1 C21 C25 167.94(11) . . . . ?
C10 C1 C21 C25 36.17(12) . . . . ?
S1 C1 C21 C25 -73.61(10) . . . . ?
N1 C1 C21 C22 59.40(15) . . . . ?
C10 C1 C21 C22 -72.37(13) . . . . ?
S1 C1 C21 C22 177.85(9) . . . . ?
C23 O4 C22 O3 0.9(2) . . . . ?
C23 O4 C22 C21 -176.44(15) . . . . ?
C24 C21 C22 O3 -175.25(14) . . . . ?
C25 C21 C22 O3 -46.88(18) . . . . ?
C1 C21 C22 O3 58.46(19) . . . . ?
C24 C21 C22 O4 2.09(17) . . . . ?
C25 C21 C22 O4 130.46(13) . . . . ?
C1 C21 C22 O4 -124.20(13) . . . . ?
C26 N3 C25 N2 -177.79(12) . . . . ?
C26 N3 C25 C21 4.5(2) . . . . ?
C10 N2 C25 N3 -164.98(13) . . . . ?
C15 N2 C25 N3 0.32(19) . . . . ?
C10 N2 C25 C21 13.26(15) . . . . ?
C15 N2 C25 C21 178.57(11) . . . . ?
C24 C21 C25 N3 27.8(2) . . . . ?
C22 C21 C25 N3 -97.80(17) . . . . ?
C1 C21 C25 N3 147.59(15) . . . . ?
C24 C21 C25 N2 -150.14(12) . . . . ?
C22 C21 C25 N2 84.24(12) . . . . ?
C1 C21 C25 N2 -30.37(13) . . . . ?
C25 N3 C26 C27 66.33(19) . . . . ?
C25 N3 C26 C31 -117.89(15) . . . . ?
C31 C26 C27 C28 2.8(2) . . . . ?
N3 C26 C27 C28 178.48(13) . . . . ?
C26 C27 C28 C29 -1.2(2) . . . . ?
C27 C28 C29 C30 -0.6(2) . . . . ?
C28 C29 C30 C31 0.7(2) . . . . ?
C29 C30 C31 C26 0.8(2) . . . . ?
C27 C26 C31 C30 -2.6(2) . . . . ?
N3 C26 C31 C30 -178.49(13) . . . . ?
C33 O5 C32 C34 -78(4) 2_667 . . 2_667 ?
C35 O5 C32 C34 -80(5) . . . 2_667 ?
C33 O5 C32 C35 55.0(8) 2_667 . . 2_667 ?
C34 O5 C32 C35 133(5) 2_667 . . 2_667 ?
C35 O5 C32 C35 52.9(9) . . . 2_667 ?
C33 O5 C32 C33 40.1(7) 2_667 . . . ?
C34 O5 C32 C33 118(5) 2_667 . . . ?
C35 O5 C32 C33 38.1(6) . . . . ?
C34 O5 C32 C33 78(4) 2_667 . . 2_667 ?
C35 O5 C32 C33 -2.0(5) . . . 2_667 ?
C34 C32 C33 C35 -158(7) 2_667 . . 2_667 ?
O5 C32 C33 C35 153.3(9) . . . 2_667 ?
C33 C32 C33 C35 175.2(11) 2_667 . . 2_667 ?
C34 C32 C33 O5 -33(7) 2_667 . . 2_667 ?
C35 C32 C33 O5 125.6(14) 2_667 . . 2_667 ?
O5 C32 C33 O5 -81.1(10) . . . 2_667 ?
C33 C32 C33 O5 -59.2(8) 2_667 . . 2_667 ?
C34 C32 C33 C34 30(7) 2_667 . . . ?
C35 C32 C33 C34 -172.1(11) 2_667 . . . ?
O5 C32 C33 C34 -18.8(11) . . . . ?
C33 C32 C33 C34 3.1(9) 2_667 . . . ?
C35 C32 C33 C34 158(7) 2_667 . . 2_667 ?
O5 C32 C33 C34 -49(6) . . . 2_667 ?
C33 C32 C33 C34 -27(7) 2_667 . . 2_667 ?
C34 C32 C33 C32 27(7) 2_667 . . 2_667 ?
C35 C32 C33 C32 -175.2(11) 2_667 . . 2_667 ?
O5 C32 C33 C32 -21.9(4) . . . 2_667 ?
C33 C32 C33 C32 0.0 2_667 . . 2_667 ?
C34 C32 C33 C33 27(7) 2_667 . . 2_667 ?
C35 C32 C33 C33 -175.2(11) 2_667 . . 2_667 ?
O5 C32 C33 C33 -21.9(4) . . . 2_667 ?
C35 C33 C34 C32 -74(10) 2_667 . . 2_667 ?
O5 C33 C34 C32 108(7) 2_667 . . 2_667 ?
C32 C33 C34 C32 -31(7) . . . 2_667 ?
C34 C33 C34 C32 -28(6) 2_667 . . 2_667 ?
C33 C33 C34 C32 -28(6) 2_667 . . 2_667 ?
C35 C33 C34 O5 178(6) 2_667 . . 2_667 ?
C32 C33 C34 O5 -139.0(7) . . . 2_667 ?
C34 C33 C34 O5 -135.8(9) 2_667 . . 2_667 ?
C32 C33 C34 O5 -108(7) 2_667 . . 2_667 ?
C33 C33 C34 O5 -135.8(9) 2_667 . . 2_667 ?
C35 C33 C34 C35 -50(6) 2_667 . . . ?
O5 C33 C34 C35 132.5(10) 2_667 . . . ?
C32 C33 C34 C35 -6.5(12) . . . . ?
C34 C33 C34 C35 -3.3(5) 2_667 . . . ?
C32 C33 C34 C35 25(6) 2_667 . . . ?
C33 C33 C34 C35 -3.3(5) 2_667 . . . ?
C35 C33 C34 C33 -47(5) 2_667 . . 2_667 ?
O5 C33 C34 C33 135.8(9) 2_667 . . 2_667 ?
C32 C33 C34 C33 -3.2(9) . . . 2_667 ?
C34 C33 C34 C33 0.0 2_667 . . 2_667 ?
C32 C33 C34 C33 28(6) 2_667 . . 2_667 ?
C34 O5 C35 C33 -0.6(14) 2_667 . . 2_667 ?
C32 O5 C35 C33 5.8(14) . . . 2_667 ?
C33 O5 C35 C32 -46.0(13) 2_667 . . 2_667 ?
C34 O5 C35 C32 -46.6(5) 2_667 . . 2_667 ?
C32 O5 C35 C32 -40.2(8) . . . 2_667 ?
C33 O5 C35 C34 -47.0(14) 2_667 . . . ?
C34 O5 C35 C34 -47.6(10) 2_667 . . . ?
C32 O5 C35 C34 -41.1(5) . . . . ?
C32 C34 C35 C33 146(10) 2_667 . . 2_667 ?
O5 C34 C35 C33 42.6(12) 2_667 . . 2_667 ?
C33 C34 C35 C33 8.1(12) . . . 2_667 ?
O5 C34 C35 C32 -104(10) 2_667 . . 2_667 ?
C33 C34 C35 C32 -138(10) . . . 2_667 ?
C33 C34 C35 C32 -146(10) 2_667 . . 2_667 ?
C32 C34 C35 O5 168(10) 2_667 . . . ?
O5 C34 C35 O5 64.3(11) 2_667 . . . ?
C33 C34 C35 O5 29.8(9) . . . . ?
C33 C34 C35 O5 21.7(7) 2_667 . . . ?
